data_7104687
loop_
_publ_author_name
'B\"auerlein, Patrick S'
'Gonzalez, Ismael Arenas'
'Weemers, Jarno J M'
'Lutz, Martin'
'Spek, Anthony L'
'Vogt, Dieter'
'M\"uller, Christian'

_publ_section_title
;
 Phosphabarrelene-modified Rh-catalysts: a new and selective route
 towards hydroxy-functionalized bicyclic imidazoles via tandem
 reactions.
;
_journal_issue 33
_journal_name_full 'Chemical communications (Cambridge, England)'
_journal_page_first 4944
_journal_page_last 4946
_journal_paper_doi 10.1039/b911612e
_journal_volume 34
_journal_year 2009
_chemical_formula_moiety 'C8 H12 N2 O'
_chemical_formula_sum 'C8 H12 N2 O'
_chemical_formula_weight 152.20
_chemical_name_systematic
;
?
;
_space_group_IT_number 15
_symmetry_cell_setting monoclinic
_symmetry_space_group_name_Hall '-C 2yc'
_symmetry_space_group_name_H-M 'C 1 2/c 1'
_atom_sites_solution_hydrogens geom
_atom_sites_solution_primary direct
_atom_sites_solution_secondary difmap
_audit_creation_method SHELXL-97
_cell_angle_alpha 90.00
_cell_angle_beta 129.266(2)
_cell_angle_gamma 90.00
_cell_formula_units_Z 8
_cell_length_a 13.4857(5)
_cell_length_b 8.0251(6)
_cell_length_c 19.0553(8)
_cell_measurement_reflns_used 4320
_cell_measurement_temperature 150(2)
_cell_measurement_theta_max 25.35
_cell_measurement_theta_min 2.76
_cell_volume 1596.62(16)
_computing_cell_refinement Peakref
_computing_data_collection 'Nonius COLLECT'
_computing_data_reduction 'Eval14, Sadabs'
_computing_structure_refinement 'SHELXL-97 (Sheldrick, 1997)'
_computing_structure_solution 'SHELXS-97 (Sheldrick, 1990)'
_diffrn_ambient_temperature 150(2)
_diffrn_measured_fraction_theta_full 0.999
_diffrn_measured_fraction_theta_max 0.999
_diffrn_measurement_device_type 'Nonius KappaCCD'
_diffrn_measurement_method '\f and \w scans'
_diffrn_radiation_monochromator graphite
_diffrn_radiation_source 'rotating anode'
_diffrn_radiation_type MoK\a
_diffrn_radiation_wavelength 0.71073
_diffrn_reflns_av_R_equivalents 0.0452
_diffrn_reflns_av_sigmaI/netI 0.0305
_diffrn_reflns_limit_h_max 16
_diffrn_reflns_limit_h_min -16
_diffrn_reflns_limit_k_max 9
_diffrn_reflns_limit_k_min -9
_diffrn_reflns_limit_l_max 22
_diffrn_reflns_limit_l_min -23
_diffrn_reflns_number 10235
_diffrn_reflns_theta_full 25.49
_diffrn_reflns_theta_max 25.49
_diffrn_reflns_theta_min 2.76
_exptl_absorpt_coefficient_mu 0.086
_exptl_absorpt_correction_T_max 0.99
_exptl_absorpt_correction_T_min 0.86
_exptl_absorpt_correction_type multi-scan
_exptl_absorpt_process_details SADABS-2008/1
_exptl_crystal_colour colourless
_exptl_crystal_density_diffrn 1.266
_exptl_crystal_density_method 'not measured'
_exptl_crystal_description block
_exptl_crystal_F_000 656
_exptl_crystal_size_max 0.33
_exptl_crystal_size_mid 0.18
_exptl_crystal_size_min 0.12
_refine_diff_density_max 0.237
_refine_diff_density_min -0.230
_refine_diff_density_rms 0.044
_refine_ls_extinction_method none
_refine_ls_goodness_of_fit_ref 1.158
_refine_ls_hydrogen_treatment constr
_refine_ls_matrix_type full
_refine_ls_number_parameters 139
_refine_ls_number_reflns 1487
_refine_ls_number_restraints 103
_refine_ls_restrained_S_all 1.147
_refine_ls_R_factor_all 0.0812
_refine_ls_R_factor_gt 0.0584
_refine_ls_shift/su_max 0.012
_refine_ls_shift/su_mean 0.001
_refine_ls_structure_factor_coef Fsqd
_refine_ls_weighting_details 'calc w=1/[\s^2^(Fo^2^)+(0.0541P)^2^+2.1161P] where P=(Fo^2^+2Fc^2^)/3'
_refine_ls_weighting_scheme calc
_refine_ls_wR_factor_gt 0.1379
_refine_ls_wR_factor_ref 0.1481
_reflns_number_gt 1122
_reflns_number_total 1487
_reflns_threshold_expression I>2\s(I)
_cod_data_source_file b911612e.txt
_cod_data_source_block s4292a
_cod_original_sg_symbol_H-M 'C 2/c'
_cod_database_code 7104687

loop_
_symmetry_equiv_pos_as_xyz
'x, y, z'
'-x, y, -z+1/2'
'x+1/2, y+1/2, z'
'-x+1/2, y+1/2, -z+1/2'
'-x, -y, -z'
'x, -y, z-1/2'
'-x+1/2, -y+1/2, -z'
'x+1/2, -y+1/2, z-1/2'

loop_
_atom_site_label
_atom_site_type_symbol
_atom_site_fract_x
_atom_site_fract_y
_atom_site_fract_z
_atom_site_U_iso_or_equiv
_atom_site_adp_type
_atom_site_occupancy
_atom_site_symmetry_multiplicity
_atom_site_calc_flag
_atom_site_refinement_flags
_atom_site_disorder_assembly
_atom_site_disorder_group
O1A O -0.00860(18) 0.2495(3) 0.15150(13) 0.0325(6) Uani 0.756(4) 1 d PDU A 1
H1A H -0.0659 0.2248 0.1591 0.049 Uiso 0.756(4) 1 d P A 1
O1B O -0.0017(6) -0.0072(9) 0.1557(5) 0.048(2) Uani 0.244(4) 1 d PDU A 2
H2B H -0.0688 0.0357 0.1546 0.072 Uiso 0.244(4) 1 d P A 2
N1 N 0.31432(16) 0.1188(2) 0.30201(12) 0.0264(5) Uani 1 1 d DU A .
C2 C 0.3947(2) 0.1213(3) 0.39478(14) 0.0300(5) Uani 1 1 d U . .
H2 H 0.4856 0.1191 0.4347 0.036 Uiso 1 1 calc R . .
C3 C 0.3190(2) 0.1274(3) 0.41834(15) 0.0322(6) Uani 1 1 d U . .
H3 H 0.3487 0.1309 0.4787 0.039 Uiso 1 1 calc R . .
N4 N 0.19220(18) 0.1277(3) 0.34146(13) 0.0365(5) Uani 1 1 d U . .
C5 C 0.1925(2) 0.1232(3) 0.27237(15) 0.0293(5) Uani 1 1 d DU A .
C6 C 0.0781(2) 0.1235(3) 0.17337(15) 0.0355(6) Uani 1 1 d DU . .
H6A H 0.0344 0.0127 0.1557 0.043 Uiso 0.756(4) 1 calc PR A 1
H6B H 0.0330 0.2334 0.1518 0.043 Uiso 0.244(4) 1 calc PR A 2
C7A C 0.1189(3) 0.1626(5) 0.1152(2) 0.0306(8) Uani 0.756(4) 1 d PDU A 1
H7A H 0.0476 0.1357 0.0509 0.037 Uiso 0.756(4) 1 calc PR A 1
H7B H 0.1381 0.2829 0.1193 0.037 Uiso 0.756(4) 1 calc PR A 1
C8A C 0.2365(3) 0.0615(5) 0.1478(2) 0.0319(8) Uani 0.756(4) 1 d PDU A 1
H8A H 0.2183 -0.0586 0.1494 0.038 Uiso 0.756(4) 1 calc PR A 1
C7B C 0.1212(8) 0.0631(13) 0.1200(5) 0.026(2) Uani 0.244(4) 1 d PDU A 2
H7C H 0.1483 -0.0550 0.1341 0.031 Uiso 0.244(4) 1 calc PR A 2
H7D H 0.0508 0.0740 0.0540 0.031 Uiso 0.244(4) 1 calc PR A 2
C8B C 0.2334(7) 0.1747(12) 0.1501(5) 0.028(2) Uani 0.244(4) 1 d PDU A 2
H8B H 0.2139 0.2934 0.1531 0.034 Uiso 0.244(4) 1 calc PR A 2
C9 C 0.3499(2) 0.1148(3) 0.24368(15) 0.0315(6) Uani 1 1 d DU . .
H9A H 0.4217 0.0358 0.2690 0.038 Uiso 0.756(4) 1 calc PR A 1
H9B H 0.3792 0.2268 0.2420 0.038 Uiso 0.756(4) 1 calc PR A 1
H9C H 0.3733 0.0001 0.2400 0.038 Uiso 0.244(4) 1 calc PR A 2
H9D H 0.4241 0.1888 0.2682 0.038 Uiso 0.244(4) 1 calc PR A 2
C10A C 0.2698(5) 0.0796(6) 0.0852(3) 0.0425(12) Uani 0.756(4) 1 d PDU A 1
H10A H 0.1952 0.0499 0.0233 0.064 Uiso 0.756(4) 1 calc PR A 1
H10B H 0.3413 0.0054 0.1057 0.064 Uiso 0.756(4) 1 calc PR A 1
H10C H 0.2944 0.1952 0.0865 0.064 Uiso 0.756(4) 1 calc PR A 1
C10B C 0.2626(16) 0.157(2) 0.0850(10) 0.057(5) Uani 0.244(4) 1 d PDU A 2
H10D H 0.3488 0.2001 0.1140 0.085 Uiso 0.244(4) 1 calc PR A 2
H10E H 0.1998 0.2212 0.0297 0.085 Uiso 0.244(4) 1 calc PR A 2
H10F H 0.2581 0.0396 0.0695 0.085 Uiso 0.244(4) 1 calc PR A 2

loop_
_atom_site_aniso_label
_atom_site_aniso_U_11
_atom_site_aniso_U_22
_atom_site_aniso_U_33
_atom_site_aniso_U_23
_atom_site_aniso_U_13
_atom_site_aniso_U_12
O1A 0.0277(11) 0.0372(13) 0.0350(12) 0.0060(10) 0.0211(10) 0.0041(9)
O1B 0.037(4) 0.050(5) 0.048(5) -0.012(4) 0.023(4) -0.001(4)
N1 0.0227(9) 0.0283(10) 0.0266(10) 0.0017(8) 0.0148(8) 0.0017(8)
C2 0.0222(11) 0.0362(13) 0.0233(11) 0.0037(10) 0.0104(10) 0.0038(10)
C3 0.0332(12) 0.0346(13) 0.0257(11) 0.0037(10) 0.0171(11) 0.0032(11)
N4 0.0315(11) 0.0477(13) 0.0320(11) -0.0018(10) 0.0208(10) -0.0005(10)
C5 0.0256(11) 0.0308(12) 0.0314(12) -0.0017(10) 0.0181(10) -0.0002(10)
C6 0.0238(11) 0.0450(15) 0.0308(12) -0.0038(12) 0.0140(10) 0.0002(12)
C7A 0.0296(19) 0.036(2) 0.0229(17) 0.0033(16) 0.0152(15) 0.0069(16)
C8A 0.0323(17) 0.032(2) 0.0314(17) 0.0023(16) 0.0202(15) 0.0044(16)
C7B 0.029(5) 0.016(5) 0.016(5) 0.000(4) 0.006(4) 0.007(5)
C8B 0.043(6) 0.018(5) 0.031(5) 0.009(4) 0.027(5) 0.011(5)
C9 0.0296(12) 0.0384(14) 0.0320(12) 0.0024(11) 0.0221(11) 0.0018(11)
C10A 0.044(3) 0.058(3) 0.031(2) 0.005(2) 0.026(2) 0.008(2)
C10B 0.045(8) 0.066(11) 0.061(9) 0.014(8) 0.035(7) 0.012(8)

loop_
_atom_type_symbol
_atom_type_description
_atom_type_scat_dispersion_real
_atom_type_scat_dispersion_imag
_atom_type_scat_source
C C 0.0033 0.0016 'International Tables Vol C Tables 4.2.6.8 and 6.1.1.4'
H H 0.0000 0.0000 'International Tables Vol C Tables 4.2.6.8 and 6.1.1.4'
N N 0.0061 0.0033 'International Tables Vol C Tables 4.2.6.8 and 6.1.1.4'
O O 0.0106 0.0060 'International Tables Vol C Tables 4.2.6.8 and 6.1.1.4'

loop_
_geom_angle_atom_site_label_1
_geom_angle_atom_site_label_2
_geom_angle_atom_site_label_3
_geom_angle
_geom_angle_site_symmetry_1
_geom_angle_site_symmetry_3
_geom_angle_publ_flag
C6 O1A H1A 116.0 . . ?
C6 O1B H2B 108.2 . . ?
C5 N1 C2 107.29(18) . . ?
C5 N1 C9 125.20(18) . . ?
C2 N1 C9 127.50(18) . . ?
C3 C2 N1 106.40(19) . . ?
C3 C2 H2 126.8 . . ?
N1 C2 H2 126.8 . . ?
C2 C3 N4 109.67(19) . . ?
C2 C3 H3 125.2 . . ?
N4 C3 H3 125.2 . . ?
C5 N4 C3 105.98(18) . . ?
N4 C5 N1 110.65(19) . . ?
N4 C5 C6 127.12(19) . . ?
N1 C5 C6 122.24(19) . . ?
O1B C6 C5 109.1(4) . . ?
O1A C6 C5 112.2(2) . . ?
O1B C6 C7B 99.3(4) . . ?
C5 C6 C7B 108.2(4) . . ?
O1A C6 C7A 104.4(2) . . ?
C5 C6 C7A 110.6(2) . . ?
O1A C6 H6A 109.9 . . ?
C5 C6 H6A 109.9 . . ?
C7A C6 H6A 109.9 . . ?
O1B C6 H6B 113.1 . . ?
C5 C6 H6B 113.1 . . ?
C7B C6 H6B 113.1 . . ?
C8A C7A C6 110.5(3) . . ?
C8A C7A H7A 109.6 . . ?
C6 C7A H7A 109.6 . . ?
C8A C7A H7B 109.6 . . ?
C6 C7A H7B 109.6 . . ?
H7A C7A H7B 108.1 . . ?
C7A C8A C9 109.7(3) . . ?
C7A C8A C10A 112.1(3) . . ?
C9 C8A C10A 110.0(3) . . ?
C7A C8A H8A 108.3 . . ?
C9 C8A H8A 108.3 . . ?
C10A C8A H8A 108.3 . . ?
C8B C7B C6 105.6(6) . . ?
C8B C7B H7C 110.6 . . ?
C6 C7B H7C 110.6 . . ?
C8B C7B H7D 110.6 . . ?
C6 C7B H7D 110.6 . . ?
H7C C7B H7D 108.8 . . ?
C7B C8B C10B 110.3(8) . . ?
C7B C8B C9 107.3(6) . . ?
C10B C8B C9 108.5(8) . . ?
C7B C8B H8B 110.3 . . ?
C10B C8B H8B 110.3 . . ?
C9 C8B H8B 110.3 . . ?
N1 C9 C8A 110.69(19) . . ?
N1 C9 C8B 106.9(3) . . ?
N1 C9 H9A 109.5 . . ?
C8A C9 H9A 109.5 . . ?
N1 C9 H9B 109.5 . . ?
C8A C9 H9B 109.5 . . ?
H9A C9 H9B 108.1 . . ?
N1 C9 H9C 110.3 . . ?
C8B C9 H9C 110.3 . . ?
N1 C9 H9D 110.3 . . ?
H9C C9 H9D 108.6 . . ?
C8B C10B H10D 109.5 . . ?
C8B C10B H10E 109.5 . . ?
H10D C10B H10E 109.5 . . ?
C8B C10B H10F 109.5 . . ?
H10D C10B H10F 109.5 . . ?
H10E C10B H10F 109.5 . . ?

loop_
_geom_bond_atom_site_label_1
_geom_bond_atom_site_label_2
_geom_bond_distance
_geom_bond_site_symmetry_2
_geom_bond_publ_flag
O1A C6 1.395(3) . ?
O1A H1A 0.8940 . ?
O1B C6 1.383(6) . ?
O1B H2B 0.9565 . ?
N1 C5 1.358(3) . ?
N1 C2 1.369(3) . ?
N1 C9 1.464(3) . ?
C2 C3 1.351(3) . ?
C2 H2 0.9500 . ?
C3 N4 1.378(3) . ?
C3 H3 0.9500 . ?
N4 C5 1.320(3) . ?
C5 C6 1.502(3) . ?
C6 C7B 1.535(7) . ?
C6 C7A 1.550(4) . ?
C6 H6A 1.0000 . ?
C6 H6B 1.0000 . ?
C7A C8A 1.520(4) . ?
C7A H7A 0.9900 . ?
C7A H7B 0.9900 . ?
C8A C9 1.524(4) . ?
C8A C10A 1.525(4) . ?
C8A H8A 1.0000 . ?
C7B C8B 1.524(8) . ?
C7B H7C 0.9900 . ?
C7B H7D 0.9900 . ?
C8B C10B 1.526(8) . ?
C8B C9 1.528(7) . ?
C8B H8B 1.0000 . ?
C9 H9A 0.9900 . ?
C9 H9B 0.9900 . ?
C9 H9C 0.9900 . ?
C9 H9D 0.9900 . ?
C10A H10A 0.9800 . ?
C10A H10B 0.9800 . ?
C10A H10C 0.9800 . ?
C10B H10D 0.9800 . ?
C10B H10E 0.9800 . ?
C10B H10F 0.9800 . ?

loop_
_geom_torsion_atom_site_label_1
_geom_torsion_atom_site_label_2
_geom_torsion_atom_site_label_3
_geom_torsion_atom_site_label_4
_geom_torsion
_geom_torsion_site_symmetry_1
_geom_torsion_site_symmetry_2
_geom_torsion_site_symmetry_3
_geom_torsion_site_symmetry_4
_geom_torsion_publ_flag
C5 N1 C2 C3 -0.1(3) . . . . ?
C9 N1 C2 C3 179.0(2) . . . . ?
N1 C2 C3 N4 0.4(3) . . . . ?
C2 C3 N4 C5 -0.5(3) . . . . ?
C3 N4 C5 N1 0.4(3) . . . . ?
C3 N4 C5 C6 -179.2(2) . . . . ?
C2 N1 C5 N4 -0.2(3) . . . . ?
C9 N1 C5 N4 -179.4(2) . . . . ?
C2 N1 C5 C6 179.5(2) . . . . ?
C9 N1 C5 C6 0.3(4) . . . . ?
N4 C5 C6 O1B -55.5(4) . . . . ?
N1 C5 C6 O1B 124.9(4) . . . . ?
N4 C5 C6 O1A 49.4(3) . . . . ?
N1 C5 C6 O1A -130.2(2) . . . . ?
N4 C5 C6 C7B -162.6(4) . . . . ?
N1 C5 C6 C7B 17.8(5) . . . . ?
N4 C5 C6 C7A 165.5(3) . . . . ?
N1 C5 C6 C7A -14.1(3) . . . . ?
O1B C6 C7A C8A -86.4(5) . . . . ?
O1A C6 C7A C8A 166.4(3) . . . . ?
C5 C6 C7A C8A 45.5(4) . . . . ?
C7B C6 C7A C8A -45.5(6) . . . . ?
C6 C7A C8A C9 -64.7(4) . . . . ?
C6 C7A C8A C10A 172.8(3) . . . . ?
O1B C6 C7B C8B -167.5(7) . . . . ?
O1A C6 C7B C8B 87.2(7) . . . . ?
C5 C6 C7B C8B -53.7(7) . . . . ?
C7A C6 C7B C8B 46.1(5) . . . . ?
C6 C7B C8B C10B -165.5(8) . . . . ?
C6 C7B C8B C9 76.6(8) . . . . ?
C5 N1 C9 C8A -17.9(3) . . . . ?
C2 N1 C9 C8A 163.1(2) . . . . ?
C5 N1 C9 C8B 18.7(5) . . . . ?
C2 N1 C9 C8B -160.3(4) . . . . ?
C7A C8A C9 N1 48.9(3) . . . . ?
C10A C8A C9 N1 172.7(3) . . . . ?
C7A C8A C9 C8B -41.1(5) . . . . ?
C10A C8A C9 C8B 82.7(6) . . . . ?
C7B C8B C9 N1 -55.9(7) . . . . ?
C10B C8B C9 N1 -175.0(8) . . . . ?
C7B C8B C9 C8A 46.3(5) . . . . ?
C10B C8B C9 C8A -72.8(9) . . . . ?
